data_4068893
loop_
_publ_author_name
'Brown, David H.'
'Nealon, Gareth L.'
'Simpson, Peter V.'
'Skelton, Brian W.'
'Wang, Zhisen'

_publ_section_title
;
 Silver and Palladium Complexes of a Bis(benzimidazolin-2-ylidene)pyridine
 Pincer Ligand
;
_journal_issue 6
_journal_name_full Organometallics
_journal_page_first 1965
_journal_paper_doi 10.1021/om801144m
_journal_volume 28
_journal_year 2009
_chemical_formula_moiety 'C27 H32 N5 O, C24 H20 B'
_chemical_formula_sum 'C51 H52 B N5 O'
_chemical_formula_weight 761.79
_chemical_name_systematic
;
 ?
;
_space_group_IT_number 14
_symmetry_cell_setting monoclinic
_symmetry_space_group_name_Hall '-P 2yn'
_symmetry_space_group_name_H-M 'P 1 21/n 1'
_atom_sites_solution_hydrogens geom
_atom_sites_solution_primary direct
_atom_sites_solution_secondary difmap
_audit_creation_date 2008-10-12T17:28:25-00:00
_audit_creation_method 'WinGX routine CIF_UPDATE'
_cell_angle_alpha 90
_cell_angle_beta 106.499(4)
_cell_angle_gamma 90
_cell_formula_units_Z 4
_cell_length_a 13.7656(5)
_cell_length_b 16.9938(4)
_cell_length_c 18.7677(6)
_cell_measurement_reflns_used 5023
_cell_measurement_temperature 100(2)
_cell_measurement_theta_max 30.3681
_cell_measurement_theta_min 2.6451
_cell_volume 4209.6(2)
_computing_cell_refinement
;
        CrysAlis RED, Oxford Diffraction Ltd.,
        Version 1.171.32.29 (release 10-06-2008 CrysAlis171 .NET)
        (compiled Jun 10 2008,16:49:55)
;
_computing_data_collection
;
        CrysAlis CCD, Oxford Diffraction Ltd.,
        Version 1.171.32.29 (release 10-06-2008 CrysAlis171 .NET)
        (compiled Jun 10 2008,16:49:55)
;
_computing_data_reduction
;
        CrysAlis RED, Oxford Diffraction Ltd.,
        Version 1.171.32.29 (release 10-06-2008 CrysAlis171 .NET)
        (compiled Jun 10 2008,16:49:55)
;
_computing_structure_refinement 'SHELXL-97 (Sheldrick, 1997)'
_diffrn_ambient_temperature 100(2)
_diffrn_detector_area_resol_mean 16.0009
_diffrn_measured_fraction_theta_full 0.999
_diffrn_measured_fraction_theta_max 0.999
_diffrn_measurement_device_type
;
 Oxford Diffraction Xcalibur diffractometer
;
_diffrn_measurement_method '\w scans'
_diffrn_orient_matrix_UB_11 -0.0368965535
_diffrn_orient_matrix_UB_12 0.0103501022
_diffrn_orient_matrix_UB_13 -0.0336056502
_diffrn_orient_matrix_UB_21 0.0376122025
_diffrn_orient_matrix_UB_22 -0.0016598095
_diffrn_orient_matrix_UB_23 -0.0192095469
_diffrn_orient_matrix_UB_31 -0.010925867
_diffrn_orient_matrix_UB_32 -0.040469993
_diffrn_orient_matrix_UB_33 -0.0077444815
_diffrn_radiation_monochromator graphite
_diffrn_radiation_type MoK\a
_diffrn_radiation_wavelength 0.71073
_diffrn_reflns_av_R_equivalents 0.0548
_diffrn_reflns_av_unetI/netI 0.0861
_diffrn_reflns_limit_h_max 17
_diffrn_reflns_limit_h_min -16
_diffrn_reflns_limit_k_max 22
_diffrn_reflns_limit_k_min -22
_diffrn_reflns_limit_l_max 20
_diffrn_reflns_limit_l_min -24
_diffrn_reflns_number 39538
_diffrn_reflns_theta_full 27.5
_diffrn_reflns_theta_max 27.5
_diffrn_reflns_theta_min 2.64
_exptl_absorpt_coefficient_mu 0.072
_exptl_absorpt_correction_T_max 1
_exptl_absorpt_correction_T_min 0.95038
_exptl_absorpt_correction_type multi-scan
_exptl_absorpt_process_details
;
        CrysAlis RED, Oxford Diffraction Ltd.,
        Version 1.171.32.29 (release 10-06-2008 CrysAlis171 .NET)
        (compiled Jun 10 2008,16:49:55)
        Empirical absorption correction using spherical harmonics,
 implemented in SCALE3 ABSPACK scaling algorithm.
;
_exptl_crystal_colour colourless
_exptl_crystal_density_diffrn 1.202
_exptl_crystal_density_method 'not measured'
_exptl_crystal_description plate
_exptl_crystal_F_000 1624
_exptl_crystal_size_max 0.4
_exptl_crystal_size_mid 0.2
_exptl_crystal_size_min 0.05
_refine_diff_density_max 0.229
_refine_diff_density_min -0.226
_refine_diff_density_rms 0.041
_refine_ls_extinction_method none
_refine_ls_goodness_of_fit_ref 0.943
_refine_ls_hydrogen_treatment constr
_refine_ls_matrix_type full
_refine_ls_number_parameters 525
_refine_ls_number_reflns 9653
_refine_ls_number_restraints 0
_refine_ls_restrained_S_all 0.943
_refine_ls_R_factor_all 0.108
_refine_ls_R_factor_gt 0.0491
_refine_ls_shift/su_max 0.001
_refine_ls_shift/su_mean 0
_refine_ls_structure_factor_coef Fsqd
_refine_ls_weighting_details 'calc w=1/[\s^2^(Fo^2^)+(0.0362P)^2^+0.0000P] where P=(Fo^2^+2Fc^2^)/3'
_refine_ls_weighting_scheme calc
_refine_ls_wR_factor_gt 0.0749
_refine_ls_wR_factor_ref 0.0865
_reflns_number_gt 6151
_reflns_number_total 9653
_reflns_threshold_expression I>2sigma(I)
_cod_data_source_file om801144m_si_001.cif
_cod_data_source_block zwb056
_cod_original_sg_symbol_Hall -P_2yn
_cod_database_code 4068893

loop_
_symmetry_equiv_pos_as_xyz
'x, y, z'
'-x+1/2, y+1/2, -z+1/2'
'-x, -y, -z'
'x-1/2, -y-1/2, z-1/2'

loop_
_atom_site_label
_atom_site_type_symbol
_atom_site_fract_x
_atom_site_fract_y
_atom_site_fract_z
_atom_site_U_iso_or_equiv
_atom_site_adp_type
_atom_site_occupancy
_atom_site_symmetry_multiplicity
_atom_site_calc_flag
_atom_site_refinement_flags
N11 N 0.24321(9) 0.51178(7) 0.46278(7) 0.0152(3) Uani 1 1 d .
C12 C 0.20403(12) 0.44013(8) 0.45751(9) 0.0168(4) Uani 1 1 d .
H12 H 0.214 0.4041 0.4976 0.02 Uiso 1 1 calc R
N13 N 0.14859(10) 0.42569(6) 0.38789(7) 0.0157(3) Uani 1 1 d .
C13A C 0.15284(12) 0.49248(8) 0.34449(9) 0.0154(3) Uani 1 1 d .
C14 C 0.11068(12) 0.51045(9) 0.27000(9) 0.0190(4) Uani 1 1 d .
H14 H 0.0669 0.4748 0.2369 0.023 Uiso 1 1 calc R
C15 C 0.13538(12) 0.58269(8) 0.24616(9) 0.0204(4) Uani 1 1 d .
H15 H 0.1088 0.5965 0.1953 0.024 Uiso 1 1 calc R
C16 C 0.19835(12) 0.63593(9) 0.29471(9) 0.0200(4) Uani 1 1 d .
H16 H 0.2144 0.6846 0.2758 0.024 Uiso 1 1 calc R
C17 C 0.23765(12) 0.61979(8) 0.36901(9) 0.0167(4) Uani 1 1 d .
H17 H 0.279 0.6565 0.4023 0.02 Uiso 1 1 calc R
C17A C 0.21368(11) 0.54662(8) 0.39302(9) 0.0145(3) Uani 1 1 d .
C1 C 0.30184(12) 0.54900(8) 0.53250(9) 0.0175(4) Uani 1 1 d .
H1A H 0.355 0.583 0.5227 0.021 Uiso 1 1 calc R
H1B H 0.3355 0.5079 0.5684 0.021 Uiso 1 1 calc R
C2 C 0.23336(12) 0.59794(9) 0.56566(9) 0.0192(4) Uani 1 1 d .
H2A H 0.1751 0.5653 0.5688 0.023 Uiso 1 1 calc R
H2B H 0.2064 0.6427 0.5322 0.023 Uiso 1 1 calc R
C3 C 0.28705(12) 0.62950(9) 0.64256(9) 0.0214(4) Uani 1 1 d .
H3A H 0.3487 0.6585 0.6407 0.026 Uiso 1 1 calc R
H3B H 0.3083 0.585 0.6776 0.026 Uiso 1 1 calc R
C4 C 0.21796(14) 0.68414(10) 0.67041(10) 0.0295(4) Uani 1 1 d .
H4A H 0.1985 0.729 0.6365 0.044 Uiso 1 1 calc R
H4B H 0.2539 0.7032 0.7202 0.044 Uiso 1 1 calc R
H4C H 0.1571 0.6554 0.6724 0.044 Uiso 1 1 calc R
C5 C 0.17970(12) 0.07398(9) 0.56572(9) 0.0185(4) Uani 1 1 d .
H5A H 0.1882 0.1126 0.5284 0.022 Uiso 1 1 calc R
H5B H 0.1784 0.0208 0.5439 0.022 Uiso 1 1 calc R
C6 C 0.26972(13) 0.07980(9) 0.63441(9) 0.0239(4) Uani 1 1 d .
H6A H 0.266 0.1307 0.6591 0.029 Uiso 1 1 calc R
H6B H 0.3324 0.0802 0.6185 0.029 Uiso 1 1 calc R
C7 C 0.27797(14) 0.01426(9) 0.69104(10) 0.0289(4) Uani 1 1 d .
H7A H 0.213 0.0104 0.7036 0.035 Uiso 1 1 calc R
H7B H 0.3312 0.0283 0.737 0.035 Uiso 1 1 calc R
C8 C 0.30288(17) -0.06588(10) 0.66435(12) 0.0445(6) Uani 1 1 d .
H8A H 0.2472 -0.0828 0.6218 0.067 Uiso 1 1 calc R
H8B H 0.3121 -0.1043 0.7047 0.067 Uiso 1 1 calc R
H8C H 0.3654 -0.0621 0.6494 0.067 Uiso 1 1 calc R
N21 N 0.07752(9) 0.31404(6) 0.42274(7) 0.0148(3) Uani 1 1 d .
C22 C 0.09693(12) 0.35168(8) 0.36610(9) 0.0165(4) Uani 1 1 d .
C23 C 0.07497(13) 0.32575(9) 0.29463(9) 0.0238(4) Uani 1 1 d .
H23 H 0.0938 0.3546 0.2573 0.029 Uiso 1 1 calc R
C24 C 0.02320(13) 0.25428(8) 0.27938(9) 0.0237(4) Uani 1 1 d .
H24 H 0.0028 0.2344 0.23 0.028 Uiso 1 1 calc R
C25 C 0.00192(12) 0.21298(9) 0.33543(9) 0.0185(4) Uani 1 1 d .
H25 H -0.0334 0.1644 0.3256 0.022 Uiso 1 1 calc R
C26 C 0.03305(11) 0.24342(8) 0.40773(9) 0.0149(3) Uani 1 1 d .
N31 N 0.08204(10) 0.08869(7) 0.58143(7) 0.0156(3) Uani 1 1 d .
C32 C 0.02259(13) 0.02867(9) 0.58952(9) 0.0207(4) Uani 1 1 d .
H32 H -0.0393 0.0413 0.5998 0.025 Uiso 1 1 calc R
O32 O 0.04208(9) -0.04134(6) 0.58458(6) 0.0261(3) Uani 1 1 d .
N33 N 0.01814(9) 0.19939(7) 0.46512(7) 0.0168(3) Uani 1 1 d .
H33 H 0.0001 0.1501 0.4546 0.02 Uiso 1 1 calc R
C33A C 0.02806(11) 0.22318(8) 0.53796(9) 0.0144(3) Uani 1 1 d .
C34 C 0.00514(11) 0.29968(8) 0.55541(9) 0.0171(4) Uani 1 1 d .
H34 H -0.0139 0.338 0.5171 0.021 Uiso 1 1 calc R
C35 C 0.00981(12) 0.32036(9) 0.62736(9) 0.0187(4) Uani 1 1 d .
H35 H -0.0057 0.3727 0.6381 0.022 Uiso 1 1 calc R
C36 C 0.03675(12) 0.26567(9) 0.68402(9) 0.0193(4) Uani 1 1 d .
H36 H 0.0395 0.28 0.7335 0.023 Uiso 1 1 calc R
C37 C 0.05965(11) 0.18964(8) 0.66768(9) 0.0174(4) Uani 1 1 d .
H37 H 0.0781 0.1517 0.7063 0.021 Uiso 1 1 calc R
C37A C 0.05600(11) 0.16818(8) 0.59586(9) 0.0150(3) Uani 1 1 d .
B1 B 0.43882(13) 0.25233(9) 0.49003(10) 0.0143(4) Uani 1 1 d .
C111 C 0.37217(11) 0.17228(8) 0.45874(8) 0.0149(3) Uani 1 1 d .
C112 C 0.40512(12) 0.09634(8) 0.48367(9) 0.0187(4) Uani 1 1 d .
H112 H 0.4682 0.0908 0.5206 0.022 Uiso 1 1 calc R
C113 C 0.34966(12) 0.02878(9) 0.45676(9) 0.0220(4) Uani 1 1 d .
H113 H 0.375 -0.0214 0.4755 0.026 Uiso 1 1 calc R
C114 C 0.25827(12) 0.03460(9) 0.40307(9) 0.0208(4) Uani 1 1 d .
H114 H 0.2206 -0.0114 0.3839 0.025 Uiso 1 1 calc R
C115 C 0.22179(12) 0.10834(9) 0.37728(9) 0.0200(4) Uani 1 1 d .
H115 H 0.1584 0.1132 0.3406 0.024 Uiso 1 1 calc R
C116 C 0.27778(12) 0.17517(8) 0.40502(9) 0.0176(4) Uani 1 1 d .
H116 H 0.2509 0.2251 0.3868 0.021 Uiso 1 1 calc R
C121 C 0.42660(11) 0.31559(8) 0.42142(9) 0.0139(3) Uani 1 1 d .
C122 C 0.41957(11) 0.29028(9) 0.34907(9) 0.0166(3) Uani 1 1 d .
H122 H 0.4227 0.2354 0.3403 0.02 Uiso 1 1 calc R
C123 C 0.40829(11) 0.34130(9) 0.28954(9) 0.0185(4) Uani 1 1 d .
H123 H 0.4033 0.3209 0.2415 0.022 Uiso 1 1 calc R
C124 C 0.40426(12) 0.42183(9) 0.29996(9) 0.0202(4) Uani 1 1 d .
H124 H 0.3955 0.4571 0.2594 0.024 Uiso 1 1 calc R
C125 C 0.41329(12) 0.44950(9) 0.37049(9) 0.0189(4) Uani 1 1 d .
H125 H 0.4121 0.5046 0.3789 0.023 Uiso 1 1 calc R
C126 C 0.42408(11) 0.39768(8) 0.42949(9) 0.0159(3) Uani 1 1 d .
H126 H 0.43 0.4187 0.4774 0.019 Uiso 1 1 calc R
C131 C 0.55857(11) 0.22734(8) 0.52331(9) 0.0141(3) Uani 1 1 d .
C132 C 0.62737(12) 0.22573(8) 0.48103(9) 0.0173(4) Uani 1 1 d .
H132 H 0.6047 0.2418 0.4305 0.021 Uiso 1 1 calc R
C133 C 0.72754(12) 0.20164(8) 0.50944(9) 0.0195(4) Uani 1 1 d .
H133 H 0.7715 0.2016 0.4785 0.023 Uiso 1 1 calc R
C134 C 0.76314(12) 0.17777(8) 0.58264(9) 0.0188(4) Uani 1 1 d .
H134 H 0.8318 0.1624 0.6028 0.023 Uiso 1 1 calc R
C135 C 0.69687(12) 0.17660(8) 0.62599(9) 0.0185(4) Uani 1 1 d .
H135 H 0.7196 0.1589 0.676 0.022 Uiso 1 1 calc R
C136 C 0.59783(11) 0.20104(8) 0.59682(9) 0.0162(3) Uani 1 1 d .
H136 H 0.5542 0.2 0.628 0.019 Uiso 1 1 calc R
C141 C 0.40007(11) 0.29376(8) 0.55638(8) 0.0135(3) Uani 1 1 d .
C142 C 0.45769(12) 0.35233(8) 0.60238(8) 0.0153(3) Uani 1 1 d .
H142 H 0.5218 0.3656 0.5961 0.018 Uiso 1 1 calc R
C143 C 0.42575(12) 0.39172(8) 0.65638(8) 0.0168(4) Uani 1 1 d .
H143 H 0.4669 0.4317 0.6852 0.02 Uiso 1 1 calc R
C144 C 0.33331(12) 0.37259(8) 0.66829(9) 0.0182(4) Uani 1 1 d .
H144 H 0.3106 0.3992 0.7051 0.022 Uiso 1 1 calc R
C145 C 0.27526(12) 0.31415(8) 0.62558(9) 0.0192(4) Uani 1 1 d .
H145 H 0.2127 0.2995 0.6338 0.023 Uiso 1 1 calc R
C146 C 0.30786(11) 0.27654(8) 0.57060(9) 0.0153(3) Uani 1 1 d .
H146 H 0.2656 0.2374 0.5413 0.018 Uiso 1 1 calc R

loop_
_atom_site_aniso_label
_atom_site_aniso_U_11
_atom_site_aniso_U_22
_atom_site_aniso_U_33
_atom_site_aniso_U_23
_atom_site_aniso_U_13
_atom_site_aniso_U_12
N11 0.0172(7) 0.0118(6) 0.0161(7) 0.0008(5) 0.0038(6) -0.0002(5)
C12 0.0212(9) 0.0131(8) 0.0179(9) 0.0018(7) 0.0081(8) 0.0019(7)
N13 0.0213(8) 0.0110(6) 0.0151(7) 0.0005(5) 0.0055(6) -0.0006(5)
C13A 0.0180(9) 0.0106(7) 0.0199(9) 0.0018(7) 0.0090(7) 0.0009(6)
C14 0.0233(10) 0.0157(8) 0.0175(9) -0.0014(7) 0.0049(8) -0.0012(7)
C15 0.0278(10) 0.0188(8) 0.0151(9) 0.0023(7) 0.0069(8) 0.0022(7)
C16 0.0249(9) 0.0132(8) 0.0246(10) 0.0041(7) 0.0115(8) 0.0001(7)
C17 0.0162(9) 0.0128(8) 0.0217(9) -0.0013(7) 0.0064(7) -0.0010(6)
C17A 0.0147(8) 0.0151(8) 0.0147(9) 0.0010(7) 0.0056(7) 0.0038(6)
C1 0.0176(9) 0.0162(8) 0.0163(9) 0.0005(7) 0.0007(7) -0.0010(7)
C2 0.0178(9) 0.0202(8) 0.0176(9) -0.0007(7) 0.0019(7) -0.0008(7)
C3 0.0233(9) 0.0216(8) 0.0174(9) 0.0011(7) 0.0026(8) -0.0001(7)
C4 0.0334(11) 0.0322(10) 0.0213(10) -0.0031(8) 0.0051(9) 0.0051(8)
C5 0.0255(10) 0.0148(8) 0.0186(9) 0.0007(7) 0.0114(8) 0.0015(7)
C6 0.0236(10) 0.0244(9) 0.0251(10) -0.0007(8) 0.0092(8) 0.0027(7)
C7 0.0321(11) 0.0284(10) 0.0244(10) 0.0024(8) 0.0051(9) 0.0069(8)
C8 0.0575(15) 0.0311(11) 0.0443(13) 0.0072(9) 0.0133(12) 0.0159(10)
N21 0.0169(7) 0.0117(6) 0.0154(7) 0.0018(5) 0.0041(6) -0.0002(5)
C22 0.0204(9) 0.0094(7) 0.0196(9) -0.0003(7) 0.0054(7) -0.0007(6)
C23 0.0398(11) 0.0162(8) 0.0187(9) 0.0015(7) 0.0137(9) -0.0031(8)
C24 0.0389(11) 0.0156(8) 0.0162(9) -0.0028(7) 0.0070(8) -0.0026(8)
C25 0.0224(9) 0.0116(7) 0.0197(9) -0.0011(7) 0.0034(8) -0.0018(7)
C26 0.0154(8) 0.0109(7) 0.0183(9) 0.0027(7) 0.0044(7) 0.0020(6)
N31 0.0213(8) 0.0121(6) 0.0144(7) 0.0010(5) 0.0064(6) -0.0011(6)
C32 0.0239(10) 0.0205(9) 0.0170(9) 0.0034(7) 0.0046(8) -0.0037(7)
O32 0.0354(7) 0.0129(6) 0.0270(7) 0.0013(5) 0.0040(6) -0.0046(5)
N33 0.0249(8) 0.0093(6) 0.0156(7) -0.0009(5) 0.0048(6) -0.0051(5)
C33A 0.0126(8) 0.0165(8) 0.0148(9) -0.0007(7) 0.0048(7) -0.0042(6)
C34 0.0150(8) 0.0158(8) 0.0206(9) 0.0036(7) 0.0052(7) -0.0005(6)
C35 0.0163(9) 0.0162(8) 0.0260(10) -0.0020(7) 0.0098(8) 0.0009(7)
C36 0.0196(9) 0.0224(9) 0.0180(9) -0.0034(7) 0.0088(7) -0.0023(7)
C37 0.0164(9) 0.0190(8) 0.0174(9) 0.0034(7) 0.0057(7) -0.0024(7)
C37A 0.0140(8) 0.0133(7) 0.0183(9) 0.0007(7) 0.0056(7) -0.0023(6)
B1 0.0157(9) 0.0121(8) 0.0156(10) 0.0000(7) 0.0049(8) -0.0007(7)
C111 0.0167(9) 0.0166(8) 0.0147(8) -0.0007(7) 0.0097(7) 0.0013(7)
C112 0.0166(9) 0.0180(8) 0.0209(9) -0.0012(7) 0.0043(7) 0.0010(7)
C113 0.0244(10) 0.0126(8) 0.0311(11) 0.0013(7) 0.0115(9) 0.0018(7)
C114 0.0207(10) 0.0171(8) 0.0272(10) -0.0081(7) 0.0107(8) -0.0060(7)
C115 0.0160(9) 0.0226(9) 0.0219(9) -0.0042(7) 0.0063(8) -0.0018(7)
C116 0.0196(9) 0.0132(8) 0.0215(9) -0.0018(7) 0.0082(8) 0.0009(7)
C121 0.0082(8) 0.0169(8) 0.0162(8) -0.0011(7) 0.0030(7) -0.0012(6)
C122 0.0167(9) 0.0144(7) 0.0182(9) -0.0013(7) 0.0042(7) 0.0001(7)
C123 0.0163(9) 0.0262(9) 0.0127(9) -0.0021(7) 0.0035(7) -0.0012(7)
C124 0.0178(9) 0.0233(9) 0.0206(9) 0.0080(7) 0.0070(8) 0.0008(7)
C125 0.0176(9) 0.0147(8) 0.0265(10) 0.0016(7) 0.0095(8) 0.0002(7)
C126 0.0147(8) 0.0172(8) 0.0169(9) -0.0012(7) 0.0059(7) -0.0007(6)
C131 0.0169(8) 0.0084(7) 0.0173(9) -0.0024(6) 0.0053(7) -0.0024(6)
C132 0.0199(9) 0.0165(8) 0.0156(9) -0.0006(7) 0.0052(7) 0.0002(7)
C133 0.0189(9) 0.0171(8) 0.0253(10) -0.0045(7) 0.0107(8) -0.0011(7)
C134 0.0121(8) 0.0131(8) 0.0289(10) -0.0017(7) 0.0021(8) 0.0010(6)
C135 0.0209(9) 0.0144(8) 0.0177(9) -0.0005(7) 0.0012(8) 0.0002(7)
C136 0.0177(9) 0.0149(8) 0.0173(9) -0.0028(7) 0.0070(7) -0.0013(7)
C141 0.0156(8) 0.0097(7) 0.0144(8) 0.0032(6) 0.0030(7) 0.0021(6)
C142 0.0157(8) 0.0156(8) 0.0153(9) 0.0030(7) 0.0058(7) 0.0018(6)
C143 0.0222(9) 0.0125(8) 0.0140(9) -0.0008(7) 0.0024(7) 0.0003(7)
C144 0.0242(9) 0.0172(8) 0.0151(9) 0.0004(7) 0.0085(8) 0.0069(7)
C145 0.0169(9) 0.0213(8) 0.0213(9) 0.0046(7) 0.0087(8) 0.0021(7)
C146 0.0165(8) 0.0135(8) 0.0150(9) 0.0005(7) 0.0030(7) -0.0011(6)

loop_
_atom_type_symbol
_atom_type_description
_atom_type_scat_dispersion_real
_atom_type_scat_dispersion_imag
_atom_type_scat_source
C C 0.0033 0.0016 'International Tables Vol C Tables 4.2.6.8 and 6.1.1.4'
H H 0 0 'International Tables Vol C Tables 4.2.6.8 and 6.1.1.4'
N N 0.0061 0.0033 'International Tables Vol C Tables 4.2.6.8 and 6.1.1.4'
O O 0.0106 0.006 'International Tables Vol C Tables 4.2.6.8 and 6.1.1.4'
B B 0.0013 0.0007 'International Tables Vol C Tables 4.2.6.8 and 6.1.1.4'

loop_
_geom_angle_atom_site_label_1
_geom_angle_atom_site_label_2
_geom_angle_atom_site_label_3
_geom_angle
C12 N11 C17A 108.52(13)
C12 N11 C1 124.81(13)
C17A N11 C1 126.53(12)
N11 C12 N13 110.47(13)
N11 C12 H12 124.8
N13 C12 H12 124.8
C12 N13 C13A 108.16(12)
C12 N13 C22 122.36(13)
C13A N13 C22 129.47(13)
C14 C13A C17A 120.99(13)
C14 C13A N13 133.34(14)
C17A C13A N13 105.67(13)
C15 C14 C13A 116.80(14)
C15 C14 H14 121.6
C13A C14 H14 121.6
C14 C15 C16 121.90(15)
C14 C15 H15 119
C16 C15 H15 119
C17 C16 C15 121.71(14)
C17 C16 H16 119.1
C15 C16 H16 119.1
C16 C17 C17A 116.46(14)
C16 C17 H17 121.8
C17A C17 H17 121.8
N11 C17A C17 130.73(14)
N11 C17A C13A 107.17(12)
C17 C17A C13A 122.07(14)
N11 C1 C2 110.66(12)
N11 C1 H1A 109.5
C2 C1 H1A 109.5
N11 C1 H1B 109.5
C2 C1 H1B 109.5
H1A C1 H1B 108.1
C1 C2 C3 113.06(13)
C1 C2 H2A 109
C3 C2 H2A 109
C1 C2 H2B 109
C3 C2 H2B 109
H2A C2 H2B 107.8
C2 C3 C4 110.98(13)
C2 C3 H3A 109.4
C4 C3 H3A 109.4
C2 C3 H3B 109.4
C4 C3 H3B 109.4
H3A C3 H3B 108
C3 C4 H4A 109.5
C3 C4 H4B 109.5
H4A C4 H4B 109.5
C3 C4 H4C 109.5
H4A C4 H4C 109.5
H4B C4 H4C 109.5
N31 C5 C6 112.93(13)
N31 C5 H5A 109
C6 C5 H5A 109
N31 C5 H5B 109
C6 C5 H5B 109
H5A C5 H5B 107.8
C5 C6 C7 115.27(14)
C5 C6 H6A 108.5
C7 C6 H6A 108.5
C5 C6 H6B 108.5
C7 C6 H6B 108.5
H6A C6 H6B 107.5
C6 C7 C8 113.83(15)
C6 C7 H7A 108.8
C8 C7 H7A 108.8
C6 C7 H7B 108.8
C8 C7 H7B 108.8
H7A C7 H7B 107.7
C7 C8 H8A 109.5
C7 C8 H8B 109.5
H8A C8 H8B 109.5
C7 C8 H8C 109.5
H8A C8 H8C 109.5
H8B C8 H8C 109.5
C22 N21 C26 116.47(13)
N21 C22 C23 126.32(14)
N21 C22 N13 112.73(13)
C23 C22 N13 120.93(14)
C22 C23 C24 116.18(15)
C22 C23 H23 121.9
C24 C23 H23 121.9
C25 C24 C23 119.90(15)
C25 C24 H24 120.1
C23 C24 H24 120.1
C24 C25 C26 118.92(14)
C24 C25 H25 120.5
C26 C25 H25 120.5
N21 C26 N33 118.93(14)
N21 C26 C25 122.02(14)
N33 C26 C25 119.05(13)
C32 N31 C37A 119.87(13)
C32 N31 C5 120.83(12)
C37A N31 C5 118.98(12)
O32 C32 N31 125.00(16)
O32 C32 H32 117.5
N31 C32 H32 117.5
C26 N33 C33A 128.01(12)
C26 N33 H33 116
C33A N33 H33 116
N33 C33A C34 122.22(13)
N33 C33A C37A 119.71(13)
C34 C33A C37A 117.96(14)
C35 C34 C33A 121.01(14)
C35 C34 H34 119.5
C33A C34 H34 119.5
C34 C35 C36 120.67(14)
C34 C35 H35 119.7
C36 C35 H35 119.7
C35 C36 C37 119.04(15)
C35 C36 H36 120.5
C37 C36 H36 120.5
C37A C37 C36 120.95(14)
C37A C37 H37 119.5
C36 C37 H37 119.5
C37 C37A C33A 120.37(13)
C37 C37A N31 119.18(13)
C33A C37A N31 120.45(13)
C131 B1 C141 109.18(13)
C131 B1 C121 109.51(12)
C141 B1 C121 109.20(12)
C131 B1 C111 108.53(11)
C141 B1 C111 110.76(12)
C121 B1 C111 109.63(13)
C116 C111 C112 114.71(13)
C116 C111 B1 122.32(13)
C112 C111 B1 122.97(14)
C113 C112 C111 123.06(15)
C113 C112 H112 118.5
C111 C112 H112 118.5
C114 C113 C112 120.02(14)
C114 C113 H113 120
C112 C113 H113 120
C113 C114 C115 119.14(14)
C113 C114 H114 120.4
C115 C114 H114 120.4
C114 C115 C116 120.10(15)
C114 C115 H115 120
C116 C115 H115 120
C115 C116 C111 122.95(14)
C115 C116 H116 118.5
C111 C116 H116 118.5
C122 C121 C126 114.35(14)
C122 C121 B1 121.35(12)
C126 C121 B1 124.29(13)
C123 C122 C121 123.34(14)
C123 C122 H122 118.3
C121 C122 H122 118.3
C124 C123 C122 120.21(15)
C124 C123 H123 119.9
C122 C123 H123 119.9
C125 C124 C123 118.47(15)
C125 C124 H124 120.8
C123 C124 H124 120.8
C124 C125 C126 120.65(14)
C124 C125 H125 119.7
C126 C125 H125 119.7
C125 C126 C121 122.95(15)
C125 C126 H126 118.5
C121 C126 H126 118.5
C132 C131 C136 114.68(14)
C132 C131 B1 123.87(14)
C136 C131 B1 121.34(14)
C133 C132 C131 123.08(15)
C133 C132 H132 118.5
C131 C132 H132 118.5
C134 C133 C132 120.03(15)
C134 C133 H133 120
C132 C133 H133 120
C133 C134 C135 118.79(15)
C133 C134 H134 120.6
C135 C134 H134 120.6
C136 C135 C134 120.26(15)
C136 C135 H135 119.9
C134 C135 H135 119.9
C135 C136 C131 123.13(15)
C135 C136 H136 118.4
C131 C136 H136 118.4
C146 C141 C142 114.51(14)
C146 C141 B1 124.13(13)
C142 C141 B1 121.32(13)
C143 C142 C141 123.37(14)
C143 C142 H142 118.3
C141 C142 H142 118.3
C142 C143 C144 119.93(14)
C142 C143 H143 120
C144 C143 H143 120
C145 C144 C143 118.69(14)
C145 C144 H144 120.7
C143 C144 H144 120.7
C144 C145 C146 120.38(15)
C144 C145 H145 119.8
C146 C145 H145 119.8
C145 C146 C141 123.09(14)
C145 C146 H146 118.5
C141 C146 H146 118.5

loop_
_geom_bond_atom_site_label_1
_geom_bond_atom_site_label_2
_geom_bond_distance
N11 C12 1.3240(18)
N11 C17A 1.3884(19)
N11 C1 1.4709(19)
C12 N13 1.3355(19)
C12 H12 0.95
N13 C13A 1.4079(18)
N13 C22 1.4454(18)
C13A C14 1.387(2)
C13A C17A 1.394(2)
C14 C15 1.382(2)
C14 H14 0.95
C15 C16 1.397(2)
C15 H15 0.95
C16 C17 1.373(2)
C16 H16 0.95
C17 C17A 1.394(2)
C17 H17 0.95
C1 C2 1.517(2)
C1 H1A 0.99
C1 H1B 0.99
C2 C3 1.520(2)
C2 H2A 0.99
C2 H2B 0.99
C3 C4 1.524(2)
C3 H3A 0.99
C3 H3B 0.99
C4 H4A 0.98
C4 H4B 0.98
C4 H4C 0.98
C5 N31 1.4771(19)
C5 C6 1.517(2)
C5 H5A 0.99
C5 H5B 0.99
C6 C7 1.521(2)
C6 H6A 0.99
C6 H6B 0.99
C7 C8 1.523(2)
C7 H7A 0.99
C7 H7B 0.99
C8 H8A 0.98
C8 H8B 0.98
C8 H8C 0.98
N21 C22 1.3312(19)
N21 C26 1.3402(18)
C22 C23 1.362(2)
C23 C24 1.396(2)
C23 H23 0.95
C24 C25 1.364(2)
C24 H24 0.95
C25 C26 1.401(2)
C25 H25 0.95
C26 N33 1.3739(18)
N31 C32 1.3430(19)
N31 C37A 1.4429(18)
C32 O32 1.2289(17)
C32 H32 0.95
N33 C33A 1.3947(19)
N33 H33 0.88
C33A C34 1.398(2)
C33A C37A 1.402(2)
C34 C35 1.379(2)
C34 H34 0.95
C35 C36 1.381(2)
C35 H35 0.95
C36 C37 1.385(2)
C36 H36 0.95
C37 C37A 1.383(2)
C37 H37 0.95
B1 C131 1.644(2)
B1 C141 1.646(2)
B1 C121 1.649(2)
B1 C111 1.653(2)
C111 C116 1.401(2)
C111 C112 1.403(2)
C112 C113 1.392(2)
C112 H112 0.95
C113 C114 1.374(2)
C113 H113 0.95
C114 C115 1.385(2)
C114 H114 0.95
C115 C116 1.388(2)
C115 H115 0.95
C116 H116 0.95
C121 C122 1.401(2)
C121 C126 1.4047(19)
C122 C123 1.388(2)
C122 H122 0.95
C123 C124 1.386(2)
C123 H123 0.95
C124 C125 1.377(2)
C124 H124 0.95
C125 C126 1.389(2)
C125 H125 0.95
C126 H126 0.95
C131 C132 1.398(2)
C131 C136 1.404(2)
C132 C133 1.391(2)
C132 H132 0.95
C133 C134 1.382(2)
C133 H133 0.95
C134 C135 1.384(2)
C134 H134 0.95
C135 C136 1.381(2)
C135 H135 0.95
C136 H136 0.95
C141 C146 1.400(2)
C141 C142 1.406(2)
C142 C143 1.386(2)
C142 H142 0.95
C143 C144 1.392(2)
C143 H143 0.95
C144 C145 1.380(2)
C144 H144 0.95
C145 C146 1.392(2)
C145 H145 0.95
C146 H146 0.95

loop_
_geom_hbond_atom_site_label_D
_geom_hbond_atom_site_label_H
_geom_hbond_atom_site_label_A
_geom_hbond_distance_DH
_geom_hbond_distance_HA
_geom_hbond_distance_DA
_geom_hbond_angle_DHA
_geom_hbond_site_symmetry_A
N33 H33 O32 0.88 2.01 2.8865(15) 171.8 3_556

loop_
_cod_related_entry_id
_cod_related_entry_database
_cod_related_entry_code
1 ChemSpider 30659731
